data_7127861
loop_
_publ_author_name
'Liu, Xin'
'Li, Kun'
'Shi, Lei'
'Zhang, Hong'
'Liu, Yan-Hong'
'Wang, Hao-Yuan'
'Wang, Nan'
'Yu, Xiao-Qi'

_publ_section_title
;
 Purine-based Ir(iii) complexes for sensing viscosity of endo-plasmic
 reticulum with fluorescence lifetime imaging microscopy.
;
_journal_issue 18
_journal_name_full 'Chemical communications (Cambridge, England)'
_journal_page_first 2265
_journal_page_last 2268
_journal_paper_doi 10.1039/d0cc07867k
_journal_volume 57
_journal_year 2021
_chemical_formula_moiety 'C12 H9 Cl N4'
_chemical_formula_sum 'C12 H9 Cl N4'
_chemical_formula_weight 244.68
_space_group_crystal_system monoclinic
_space_group_IT_number 14
_space_group_name_Hall '-P 2yn'
_space_group_name_H-M_alt 'P 1 21/n 1'
_atom_sites_solution_hydrogens geom
_atom_sites_solution_primary direct
_audit_creation_date 2019-09-10
_audit_creation_method
;
Olex2 1.2
(compiled 2016.02.19 svn.r3266 for OlexSys, GUI svn.r5155)
;
_audit_update_record
;
2020-07-04 deposited with the CCDC.	2021-01-21 downloaded from the CCDC.
;
_cell_angle_alpha 90
_cell_angle_beta 98.083(5)
_cell_angle_gamma 90
_cell_formula_units_Z 4
_cell_length_a 6.9944(5)
_cell_length_b 11.3189(5)
_cell_length_c 14.3507(7)
_cell_measurement_reflns_used 2485
_cell_measurement_temperature 297.5(2)
_cell_measurement_theta_max 71.3440
_cell_measurement_theta_min 4.9910
_cell_volume 1124.84(11)
_computing_cell_refinement 'CrysAlisPro 1.171.39.46e (Rigaku OD, 2018)'
_computing_data_collection 'CrysAlisPro 1.171.39.46e (Rigaku OD, 2018)'
_computing_data_reduction 'CrysAlisPro 1.171.39.46e (Rigaku OD, 2018)'
_computing_molecular_graphics 'Olex2 (Dolomanov et al., 2009)'
_computing_publication_material 'Olex2 (Dolomanov et al., 2009)'
_computing_structure_refinement 'ShelXL (Sheldrick, 2015)'
_computing_structure_solution 'ShelXT (Sheldrick, 2015)'
_diffrn_ambient_environment air
_diffrn_ambient_temperature 297.5(2)
_diffrn_detector 'CCD plate'
_diffrn_detector_area_resol_mean 15.9595
_diffrn_detector_type EosS2
_diffrn_measured_fraction_theta_full 0.973
_diffrn_measured_fraction_theta_max 0.952
_diffrn_measurement_details
;
List of Runs (angles in degrees, time in seconds):

  # Type    Start    End  Width  t~exp~   \w     \q     \k     \f   Frames
#--------------------------------------------------------------------------
  1  \w   -105.00 -17.00   1.00    1.00    --  -36.29 -38.00  60.00   88
  2  \w     23.00  90.00   1.00    1.00    --   36.29-125.00 120.00   67
  3  \w    -33.00 106.00   1.00    1.00    --   36.29   0.00-180.00  139
  4  \w     23.00  90.00   1.00    1.00    --   36.29-125.00 -90.00   67
  5  \w    -33.00 106.00   1.00    1.00    --   36.29   0.00-180.00  139
  6  \w     39.00 133.00   1.00    2.24    --  106.21 -77.00 -90.00   94
  7  \w    100.00 176.00   1.00    2.24    --  106.21 111.00   0.00   76
  8  \w     39.00 124.00   1.00    2.24    --  106.21 -61.00 -60.00   85
  9  \w    100.00 176.00   1.00    2.24    --  106.21 111.00-120.00   76
 10  \w     57.00 150.00   1.00    2.24    --  106.21 178.00-180.00   93
 11  \w     88.00 173.00   1.00    2.24    --  106.21  61.00 -60.00   85
 12  \w   -104.00 -20.00   1.00    1.00    --  -36.29 -57.00 -30.00   84
 13  \w   -104.00 -20.00   1.00    1.00    --  -36.29 -57.00-120.00   84
 14  \w     10.00 104.00   1.00    1.00    --   36.29  77.00-180.00   94
;
_diffrn_measurement_device 'four-circle diffractometer'
_diffrn_measurement_device_type 'New Gemini, Dual, Cu at home/near, EosS2'
_diffrn_measurement_method '\w scans'
_diffrn_orient_matrix_type 'CrysAlisPro convention (1999,Acta A55,543-557)'
_diffrn_orient_matrix_UB_11 0.0115711000
_diffrn_orient_matrix_UB_12 -0.1013747000
_diffrn_orient_matrix_UB_13 0.0721746000
_diffrn_orient_matrix_UB_21 0.1302956000
_diffrn_orient_matrix_UB_22 0.0765699000
_diffrn_orient_matrix_UB_23 0.0716125000
_diffrn_orient_matrix_UB_31 -0.1800617000
_diffrn_orient_matrix_UB_32 0.0487698000
_diffrn_orient_matrix_UB_33 0.0375998000
_diffrn_radiation_monochromator graphite
_diffrn_radiation_probe x-ray
_diffrn_radiation_type CuK\a
_diffrn_radiation_wavelength 1.54184
_diffrn_reflns_av_R_equivalents 0.0465
_diffrn_reflns_av_unetI/netI 0.0359
_diffrn_reflns_Laue_measured_fraction_full 0.973
_diffrn_reflns_Laue_measured_fraction_max 0.952
_diffrn_reflns_limit_h_max 7
_diffrn_reflns_limit_h_min -8
_diffrn_reflns_limit_k_max 13
_diffrn_reflns_limit_k_min -10
_diffrn_reflns_limit_l_max 17
_diffrn_reflns_limit_l_min -17
_diffrn_reflns_number 5976
_diffrn_reflns_point_group_measured_fraction_full 0.973
_diffrn_reflns_point_group_measured_fraction_max 0.952
_diffrn_reflns_theta_full 67.684
_diffrn_reflns_theta_max 71.775
_diffrn_reflns_theta_min 4.996
_diffrn_source 'fine-focus sealed X-ray tube'
_diffrn_source_type 'Enhance (Cu) X-ray Source'
_exptl_absorpt_coefficient_mu 2.851
_exptl_absorpt_correction_T_max 1.00000
_exptl_absorpt_correction_T_min 0.35099
_exptl_absorpt_correction_type multi-scan
_exptl_absorpt_process_details
;
CrysAlisPro 1.171.39.46e (Rigaku Oxford Diffraction, 2018)
Empirical absorption correction using spherical harmonics,
 implemented in SCALE3 ABSPACK scaling algorithm.
;
_exptl_crystal_colour 'clear light colourless'
_exptl_crystal_colour_lustre clear
_exptl_crystal_colour_modifier light
_exptl_crystal_colour_primary colourless
_exptl_crystal_density_diffrn 1.445
_exptl_crystal_description needle
_exptl_crystal_F_000 504
_exptl_crystal_size_max 0.6
_exptl_crystal_size_mid 0.4
_exptl_crystal_size_min 0.2
_refine_diff_density_max 0.512
_refine_diff_density_min -0.781
_refine_diff_density_rms 0.231
_refine_ls_extinction_method none
_refine_ls_goodness_of_fit_ref 1.085
_refine_ls_hydrogen_treatment constr
_refine_ls_matrix_type full
_refine_ls_number_parameters 155
_refine_ls_number_reflns 2102
_refine_ls_number_restraints 0
_refine_ls_restrained_S_all 1.085
_refine_ls_R_factor_all 0.0784
_refine_ls_R_factor_gt 0.0716
_refine_ls_shift/su_max 0.000
_refine_ls_shift/su_mean 0.000
_refine_ls_structure_factor_coef Fsqd
_refine_ls_weighting_details 'w=1/[\s^2^(Fo^2^)+(0.1377P)^2^+0.0123P] where P=(Fo^2^+2Fc^2^)/3'
_refine_ls_weighting_scheme calc
_refine_ls_wR_factor_gt 0.1887
_refine_ls_wR_factor_ref 0.1996
_reflns_Friedel_coverage 0.000
_reflns_number_gt 1752
_reflns_number_total 2102
_reflns_threshold_expression 'I > 2\s(I)'
_cod_data_source_file d0cc07867k2.cif
_cod_data_source_block yxq-lx-3
_cod_depositor_comments 'Adding full bibliography for 7127860--7127861.cif.'
_cod_database_code 7127861
_shelx_space_group_comment
;
The symmetry employed for this shelxl refinement is uniquely defined
by the following loop, which should always be used as a source of
symmetry information in preference to the above space-group names.
They are only intended as comments.
;
_reflns_odcompleteness_completeness 97.27
_reflns_odcompleteness_iscentric 1
_reflns_odcompleteness_theta 66.97
_olex2_refinement_description
;
1. Fixed Uiso
 At 1.2 times of:
  All C(H) groups
 At 1.5 times of:
  All C(H,H,H) groups
2.a Aromatic/amide H refined with riding coordinates:
 C009(H009), C00C(H00C), C00D(H00D), C00E(H00E), C00F(H00F), C00G(H00G)
2.b Idealised Me refined as rotating group:
 C00H(H00A,H00B,H00H)
;
_shelx_shelxl_version_number 2014/7
_olex2_date_sample_data_collection 2019-09-10
_olex2_submission_special_instructions 'No special instructions were received'
_oxdiff_exptl_absorpt_empirical_details
;
Empirical correction (ABSPACK) includes:
- Absorption correction using spherical harmonics
- Frame scaling
- Detector area scaling
;
_oxdiff_exptl_absorpt_empirical_full_max 1.751
_oxdiff_exptl_absorpt_empirical_full_min 0.539

loop_
_space_group_symop_operation_xyz
'x, y, z'
'-x+1/2, y+1/2, -z+1/2'
'-x, -y, -z'
'x-1/2, -y-1/2, z-1/2'

loop_
_atom_site_label
_atom_site_type_symbol
_atom_site_fract_x
_atom_site_fract_y
_atom_site_fract_z
_atom_site_U_iso_or_equiv
_atom_site_adp_type
_atom_site_occupancy
_atom_site_site_symmetry_order
_atom_site_calc_flag
_atom_site_refinement_flags_posn
_atom_site_refinement_flags_adp
_atom_site_refinement_flags_occupancy
_atom_site_disorder_assembly
_atom_site_disorder_group
Cl01 Cl 0.67066(13) 0.10967(5) 0.49013(5) 0.0705(4) Uani 1 1 d . . . . .
N002 N 0.7281(3) 0.33272(18) 0.52537(13) 0.0437(5) Uani 1 1 d . . . . .
N003 N 0.6609(3) 0.43626(19) 0.25697(14) 0.0474(5) Uani 1 1 d . . . . .
N004 N 0.6689(3) 0.27220(16) 0.36385(14) 0.0437(5) Uani 1 1 d . . . . .
N005 N 0.7134(3) 0.58553(17) 0.36097(17) 0.0513(6) Uani 1 1 d . . . . .
C006 C 0.7824(3) 0.5314(2) 0.58362(16) 0.0433(6) Uani 1 1 d . . . . .
C007 C 0.7404(3) 0.4484(2) 0.50406(16) 0.0392(5) Uani 1 1 d . . . . .
C008 C 0.7133(3) 0.47951(19) 0.40892(16) 0.0398(5) Uani 1 1 d . . . . .
C009 C 0.6840(4) 0.5547(2) 0.27234(19) 0.0546(7) Uani 1 1 d . . . . .
H009 H 0.6793 0.6093 0.2236 0.066 Uiso 1 1 calc R . . . .
C00A C 0.6796(3) 0.38667(19) 0.34423(16) 0.0389(5) Uani 1 1 d . . . . .
C00B C 0.6931(3) 0.2572(2) 0.45588(16) 0.0439(5) Uani 1 1 d . . . . .
C00C C 0.8229(4) 0.4870(2) 0.67531(18) 0.0527(6) Uani 1 1 d . . . . .
H00C H 0.8242 0.4058 0.6855 0.063 Uiso 1 1 calc R . . . .
C00D C 0.8201(4) 0.7278(2) 0.6482(3) 0.0653(8) Uani 1 1 d . . . . .
H00D H 0.8187 0.8092 0.6393 0.078 Uiso 1 1 calc R . . . .
C00E C 0.8608(4) 0.5632(3) 0.7507(2) 0.0635(8) Uani 1 1 d . . . . .
H00E H 0.8881 0.5327 0.8113 0.076 Uiso 1 1 calc R . . . .
C00F C 0.8589(4) 0.6828(3) 0.7377(2) 0.0665(8) Uani 1 1 d . . . . .
H00F H 0.8838 0.7333 0.7891 0.080 Uiso 1 1 calc R . . . .
C00G C 0.7827(4) 0.6531(2) 0.5706(2) 0.0541(6) Uani 1 1 d . . . . .
H00G H 0.7580 0.6846 0.5103 0.065 Uiso 1 1 calc R . . . .
C00H C 0.6255(5) 0.3741(3) 0.16768(19) 0.0617(8) Uani 1 1 d . . . . .
H00A H 0.6055 0.4304 0.1172 0.093 Uiso 1 1 calc GR . . . .
H00B H 0.5127 0.3255 0.1663 0.093 Uiso 1 1 calc GR . . . .
H00H H 0.7348 0.3254 0.1605 0.093 Uiso 1 1 calc GR . . . .

loop_
_atom_site_aniso_label
_atom_site_aniso_U_11
_atom_site_aniso_U_22
_atom_site_aniso_U_33
_atom_site_aniso_U_23
_atom_site_aniso_U_13
_atom_site_aniso_U_12
Cl01 0.1265(8) 0.0361(4) 0.0471(5) 0.0047(2) 0.0054(4) -0.0169(3)
N002 0.0540(11) 0.0383(11) 0.0396(10) -0.0004(8) 0.0089(8) -0.0050(8)
N003 0.0572(12) 0.0442(12) 0.0413(11) 0.0083(9) 0.0084(9) 0.0058(9)
N004 0.0569(11) 0.0356(11) 0.0390(10) -0.0016(7) 0.0086(8) -0.0021(8)
N005 0.0634(13) 0.0352(11) 0.0571(13) 0.0064(9) 0.0148(10) 0.0030(9)
C006 0.0395(11) 0.0429(13) 0.0491(14) -0.0097(10) 0.0111(9) -0.0047(9)
C007 0.0387(11) 0.0357(11) 0.0448(12) -0.0030(9) 0.0111(9) -0.0015(8)
C008 0.0407(11) 0.0325(11) 0.0477(13) 0.0009(9) 0.0112(9) 0.0020(8)
C009 0.0698(16) 0.0427(14) 0.0530(15) 0.0130(11) 0.0144(12) 0.0076(11)
C00A 0.0409(11) 0.0388(12) 0.0377(12) 0.0030(8) 0.0082(9) 0.0013(8)
C00B 0.0560(13) 0.0341(11) 0.0417(12) 0.0020(9) 0.0072(9) -0.0030(9)
C00C 0.0604(15) 0.0509(15) 0.0482(14) -0.0080(11) 0.0121(11) -0.0051(11)
C00D 0.0641(16) 0.0426(15) 0.088(2) -0.0214(14) 0.0060(15) -0.0016(12)
C00E 0.0709(17) 0.069(2) 0.0517(16) -0.0179(14) 0.0107(13) -0.0055(14)
C00F 0.0640(17) 0.0656(19) 0.0687(19) -0.0336(16) 0.0054(14) -0.0012(14)
C00G 0.0543(14) 0.0421(14) 0.0657(16) -0.0109(12) 0.0075(12) 0.0003(10)
C00H 0.083(2) 0.0626(18) 0.0389(14) 0.0035(12) 0.0049(13) 0.0002(14)

loop_
_atom_type_symbol
_atom_type_description
_atom_type_scat_dispersion_real
_atom_type_scat_dispersion_imag
_atom_type_scat_source
C C 0.0181 0.0091 'International Tables Vol C Tables 4.2.6.8 and 6.1.1.4'
H H 0.0000 0.0000 'International Tables Vol C Tables 4.2.6.8 and 6.1.1.4'
Cl Cl 0.3639 0.7018 'International Tables Vol C Tables 4.2.6.8 and 6.1.1.4'
N N 0.0311 0.0180 'International Tables Vol C Tables 4.2.6.8 and 6.1.1.4'

loop_
_geom_angle_atom_site_label_1
_geom_angle_atom_site_label_2
_geom_angle_atom_site_label_3
_geom_angle
_geom_angle_site_symmetry_1
_geom_angle_site_symmetry_3
_geom_angle_publ_flag
C00B N002 C007 118.1(2) . . ?
C009 N003 C00H 128.3(2) . . ?
C00A N003 C009 105.2(2) . . ?
C00A N003 C00H 126.5(2) . . ?
C00B N004 C00A 109.5(2) . . ?
C009 N005 C008 104.0(2) . . ?
C00C C006 C007 119.4(2) . . ?
C00G C006 C007 122.1(2) . . ?
C00G C006 C00C 118.6(2) . . ?
N002 C007 C006 117.0(2) . . ?
N002 C007 C008 117.5(2) . . ?
C008 C007 C006 125.5(2) . . ?
N005 C008 C007 134.1(2) . . ?
N005 C008 C00A 109.5(2) . . ?
C007 C008 C00A 116.5(2) . . ?
N003 C009 H009 122.6 . . ?
N005 C009 N003 114.7(2) . . ?
N005 C009 H009 122.6 . . ?
N003 C00A C008 106.61(19) . . ?
N004 C00A N003 126.5(2) . . ?
N004 C00A C008 126.9(2) . . ?
N002 C00B Cl01 114.98(17) . . ?
N002 C00B N004 131.5(2) . . ?
N004 C00B Cl01 113.55(17) . . ?
C006 C00C H00C 119.9 . . ?
C00E C00C C006 120.2(3) . . ?
C00E C00C H00C 119.9 . . ?
C00F C00D H00D 119.6 . . ?
C00F C00D C00G 120.8(3) . . ?
C00G C00D H00D 119.6 . . ?
C00C C00E H00E 119.5 . . ?
C00F C00E C00C 121.0(3) . . ?
C00F C00E H00E 119.5 . . ?
C00D C00F H00F 120.3 . . ?
C00E C00F C00D 119.5(3) . . ?
C00E C00F H00F 120.3 . . ?
C006 C00G C00D 119.9(3) . . ?
C006 C00G H00G 120.1 . . ?
C00D C00G H00G 120.1 . . ?
N003 C00H H00A 109.5 . . ?
N003 C00H H00B 109.5 . . ?
N003 C00H H00H 109.5 . . ?
H00A C00H H00B 109.5 . . ?
H00A C00H H00H 109.5 . . ?
H00B C00H H00H 109.5 . . ?

loop_
_geom_bond_atom_site_label_1
_geom_bond_atom_site_label_2
_geom_bond_distance
_geom_bond_site_symmetry_2
_geom_bond_publ_flag
Cl01 C00B 1.754(2) . ?
N002 C007 1.350(3) . ?
N002 C00B 1.310(3) . ?
N003 C009 1.365(3) . ?
N003 C00A 1.362(3) . ?
N003 C00H 1.452(3) . ?
N004 C00A 1.330(3) . ?
N004 C00B 1.319(3) . ?
N005 C008 1.383(3) . ?
N005 C009 1.307(4) . ?
C006 C007 1.476(3) . ?
C006 C00C 1.400(4) . ?
C006 C00G 1.390(4) . ?
C007 C008 1.397(3) . ?
C008 C00A 1.400(3) . ?
C009 H009 0.9300 . ?
C00C H00C 0.9300 . ?
C00C C00E 1.381(4) . ?
C00D H00D 0.9300 . ?
C00D C00F 1.373(5) . ?
C00D C00G 1.393(4) . ?
C00E H00E 0.9300 . ?
C00E C00F 1.366(5) . ?
C00F H00F 0.9300 . ?
C00G H00G 0.9300 . ?
C00H H00A 0.9600 . ?
C00H H00B 0.9600 . ?
C00H H00H 0.9600 . ?
